data_7127524
loop_
_publ_author_name
'Theulier, Cyril A.'
'Garc\'ia-Rodeja, Yago'
'Saffon-Merceron, Nathalie'
'Miqueu, Karinne'
'Bouhadir, Ghenwa'
'Bourissou, Didier'

_publ_section_title
;
 1,1-Phosphaboration of C[triple bond, length as m-dash]C and C[double
 bond, length as m-dash]C bonds at gold.
;
_journal_issue 3
_journal_name_full 'Chemical communications (Cambridge, England)'
_journal_page_first 347
_journal_page_last 350
_journal_paper_doi 10.1039/d0cc06978g
_journal_volume 57
_journal_year 2021
_chemical_formula_sum 'C39 H36 Au B F12 N P'
_chemical_formula_weight 985.43
_space_group_crystal_system triclinic
_space_group_IT_number 2
_space_group_name_Hall '-P 1'
_space_group_name_H-M_alt 'P -1'
_atom_sites_solution_hydrogens geom
_atom_sites_solution_primary 'dual space'
_atom_sites_solution_secondary difmap
_audit_creation_method SHELXL-2018/3
_audit_update_record
;
2020-10-06 deposited with the CCDC.	2020-12-02 downloaded from the CCDC.
;
_cell_angle_alpha 108.722(2)
_cell_angle_beta 100.2329(19)
_cell_angle_gamma 102.5317(19)
_cell_formula_units_Z 2
_cell_length_a 11.2978(7)
_cell_length_b 13.6927(10)
_cell_length_c 14.2787(10)
_cell_measurement_reflns_used 7967
_cell_measurement_temperature 193(2)
_cell_measurement_theta_max 21.18
_cell_measurement_theta_min 2.66
_cell_volume 1967.7(2)
_computing_cell_refinement 'Bruker SAINT'
_computing_data_collection 'Bruker APEX2'
_computing_data_reduction 'Bruker SAINT'
_computing_molecular_graphics 'Bruker SHELXTL'
_computing_publication_material 'Bruker SHELXTL'
_computing_structure_refinement 'SHELXL-2018/3 (Sheldrick, 2018)'
_computing_structure_solution 'SHELXT (Sheldrick 2015)'
_diffrn_ambient_temperature 193(2)
_diffrn_measured_fraction_theta_full 0.992
_diffrn_measured_fraction_theta_max 0.992
_diffrn_measurement_device_type 'Bruker kappa APEX-II CCD Quazar'
_diffrn_measurement_method 'phi and omega scans'
_diffrn_radiation_type MoK\a
_diffrn_radiation_wavelength 0.71073
_diffrn_reflns_av_R_equivalents 0.0801
_diffrn_reflns_av_unetI/netI 0.0597
_diffrn_reflns_Laue_measured_fraction_full 0.992
_diffrn_reflns_Laue_measured_fraction_max 0.992
_diffrn_reflns_limit_h_max 13
_diffrn_reflns_limit_h_min -10
_diffrn_reflns_limit_k_max 16
_diffrn_reflns_limit_k_min -16
_diffrn_reflns_limit_l_max 17
_diffrn_reflns_limit_l_min -17
_diffrn_reflns_number 50155
_diffrn_reflns_point_group_measured_fraction_full 0.992
_diffrn_reflns_point_group_measured_fraction_max 0.992
_diffrn_reflns_theta_full 25.242
_diffrn_reflns_theta_max 25.682
_diffrn_reflns_theta_min 3.313
_diffrn_source 'incoatec microfocus sealed tube'
_exptl_absorpt_coefficient_mu 3.865
_exptl_absorpt_correction_T_max 0.7453
_exptl_absorpt_correction_T_min 0.6420
_exptl_absorpt_correction_type multi-scan
_exptl_absorpt_process_details 'SADABS (Bruker-AXS)'
_exptl_crystal_colour colourless
_exptl_crystal_density_diffrn 1.663
_exptl_crystal_description plate
_exptl_crystal_F_000 968
_exptl_crystal_size_max 0.200
_exptl_crystal_size_mid 0.150
_exptl_crystal_size_min 0.020
_refine_diff_density_max 0.731
_refine_diff_density_min -0.639
_refine_diff_density_rms 0.113
_refine_ls_extinction_method none
_refine_ls_goodness_of_fit_ref 1.029
_refine_ls_hydrogen_treatment constr
_refine_ls_matrix_type full
_refine_ls_number_parameters 558
_refine_ls_number_reflns 7406
_refine_ls_number_restraints 138
_refine_ls_restrained_S_all 1.038
_refine_ls_R_factor_all 0.0534
_refine_ls_R_factor_gt 0.0349
_refine_ls_shift/su_max 0.001
_refine_ls_shift/su_mean 0.000
_refine_ls_structure_factor_coef Fsqd
_refine_ls_weighting_details 'w=1/[\s^2^(Fo^2^)+(0.0189P)^2^+1.9633P] where P=(Fo^2^+2Fc^2^)/3'
_refine_ls_weighting_scheme calc
_refine_ls_wR_factor_gt 0.0584
_refine_ls_wR_factor_ref 0.0635
_reflns_Friedel_coverage 0.000
_reflns_number_gt 6015
_reflns_number_total 7406
_reflns_threshold_expression 'I > 2\s(I)'
_cod_data_source_file d0cc06978g3.cif
_cod_data_source_block 6
_cod_depositor_comments 'Adding full bibliography for 7127521--7127526.cif.'
_cod_database_code 7127524
_shelx_shelxl_version_number 2018/3
_shelx_space_group_comment
; 
The symmetry employed for this shelxl refinement is uniquely defined 
by the following loop, which should always be used as a source of 
symmetry information in preference to the above space-group names. 
They are only intended as comments. 
;
_shelx_estimated_absorpt_t_min 0.512
_shelx_estimated_absorpt_t_max 0.927

loop_
_space_group_symop_operation_xyz
'x, y, z'
'-x, -y, -z'

loop_
_atom_site_label
_atom_site_type_symbol
_atom_site_fract_x
_atom_site_fract_y
_atom_site_fract_z
_atom_site_U_iso_or_equiv
_atom_site_adp_type
_atom_site_occupancy
_atom_site_site_symmetry_order
_atom_site_calc_flag
_atom_site_refinement_flags_posn
_atom_site_refinement_flags_adp
_atom_site_refinement_flags_occupancy
_atom_site_disorder_assembly
_atom_site_disorder_group
Au1 Au 0.16230(2) 0.78065(2) 0.74550(2) 0.02896(7) Uani 1 1 d . . . . .
P1 P 0.21235(11) 0.95124(9) 0.73693(9) 0.0294(3) Uani 1 1 d . . . . .
N1 N 0.2691(3) 0.7268(3) 0.9368(3) 0.0367(10) Uani 1 1 d . . . . .
B1 B 0.1933(4) 0.7298(4) 0.5219(4) 0.0251(11) Uani 1 1 d . . . . .
C1 C 0.2204(4) 0.7433(4) 0.8678(4) 0.0396(12) Uani 1 1 d . . . . .
C2 C 0.0760(4) 0.7070(3) 0.5728(3) 0.0264(10) Uani 1 1 d . . . . .
H2 H 0.005654 0.734530 0.549525 0.032 Uiso 1 1 calc R U . . .
C3 C 0.0400(4) 0.6280(4) 0.6114(3) 0.0345(11) Uani 1 1 d . . . . .
H3A H 0.076581 0.567169 0.592946 0.041 Uiso 1 1 calc R U . . .
H3B H -0.050155 0.605146 0.609057 0.041 Uiso 1 1 calc R U . . .
C4 C 0.2474(4) 0.8589(3) 0.5377(3) 0.0227(9) Uani 1 1 d . . . . .
C5 C 0.2550(4) 0.9526(3) 0.6202(3) 0.0266(10) Uani 1 1 d . . . . .
C6 C 0.3002(4) 1.0557(4) 0.6172(4) 0.0392(12) Uani 1 1 d . . . . .
H6 H 0.300699 1.117252 0.672437 0.047 Uiso 1 1 calc R U . . .
C7 C 0.3432(4) 1.0700(4) 0.5372(4) 0.0409(12) Uani 1 1 d . . . . .
H7 H 0.372206 1.140240 0.536470 0.049 Uiso 1 1 calc R U . . .
C8 C 0.3436(4) 0.9808(4) 0.4582(4) 0.0391(12) Uani 1 1 d . . . . .
H8 H 0.376533 0.988893 0.403484 0.047 Uiso 1 1 calc R U . . .
C9 C 0.2960(4) 0.8794(4) 0.4588(4) 0.0329(11) Uani 1 1 d . . . . .
H9 H 0.295755 0.819168 0.402350 0.039 Uiso 1 1 calc R U . . .
C10 C 0.0825(5) 1.0140(4) 0.7452(4) 0.0448(13) Uani 1 1 d . . . . .
H10 H 0.120762 1.094074 0.773558 0.054 Uiso 1 1 calc R U . . .
C11 C -0.0076(6) 0.9826(6) 0.6408(5) 0.076(2) Uani 1 1 d . . . . .
H11A H -0.050154 0.904902 0.613029 0.115 Uiso 1 1 calc R U . . .
H11B H 0.039400 1.000606 0.594185 0.115 Uiso 1 1 calc R U . . .
H11C H -0.070272 1.022117 0.647892 0.115 Uiso 1 1 calc R U . . .
C12 C 0.0109(5) 0.9853(5) 0.8180(5) 0.0684(18) Uani 1 1 d . . . . .
H12A H -0.050865 1.025572 0.826932 0.103 Uiso 1 1 calc R U . . .
H12B H 0.070001 1.004038 0.884619 0.103 Uiso 1 1 calc R U . . .
H12C H -0.032740 0.907708 0.789313 0.103 Uiso 1 1 calc R U . . .
C13 C 0.3502(4) 1.0484(4) 0.8411(4) 0.0417(13) Uani 1 1 d . . . . .
H13 H 0.367677 1.118626 0.831099 0.050 Uiso 1 1 calc R U . . .
C14 C 0.4645(5) 1.0072(4) 0.8342(4) 0.0546(15) Uani 1 1 d . . . . .
H14A H 0.536780 1.056653 0.891440 0.082 Uiso 1 1 calc R U . . .
H14B H 0.484075 1.003135 0.769132 0.082 Uiso 1 1 calc R U . . .
H14C H 0.446271 0.935296 0.837622 0.082 Uiso 1 1 calc R U . . .
C15 C 0.3269(5) 1.0681(5) 0.9473(4) 0.0643(17) Uani 1 1 d . . . . .
H15A H 0.298568 0.998789 0.954817 0.096 Uiso 1 1 calc R U . . .
H15B H 0.262188 1.105297 0.954367 0.096 Uiso 1 1 calc R U . . .
H15C H 0.405166 1.112690 1.000437 0.096 Uiso 1 1 calc R U . . .
C16 C 0.1290(4) 0.6616(3) 0.3972(3) 0.0247(10) Uani 1 1 d . . . . .
C17 C 0.1702(4) 0.5829(3) 0.3336(3) 0.0252(10) Uani 1 1 d . . . . .
H17 H 0.240837 0.564995 0.362663 0.030 Uiso 1 1 calc R U . . .
C18 C 0.1119(4) 0.5296(3) 0.2290(3) 0.0286(10) Uani 1 1 d . . . . .
C19 C 0.0088(4) 0.5536(3) 0.1836(3) 0.0286(10) Uani 1 1 d . . . . .
H19 H -0.031806 0.517014 0.112429 0.034 Uiso 1 1 calc R U . . .
C20 C -0.0336(4) 0.6325(3) 0.2448(3) 0.0240(10) Uani 1 1 d . . . . .
C21 C 0.0245(4) 0.6844(3) 0.3481(3) 0.0254(10) Uani 1 1 d . . . . .
H21 H -0.007023 0.737829 0.387921 0.031 Uiso 1 1 calc R U . . .
C22 C 0.1574(5) 0.4440(4) 0.1652(4) 0.0452(13) Uani 1 1 d D . . . .
F1 F 0.2748(7) 0.4525(12) 0.2065(9) 0.059(3) Uani 0.69(2) 1 d D U P A 1
F2 F 0.0876(10) 0.3462(8) 0.1397(13) 0.093(4) Uani 0.69(2) 1 d D U P A 1
F3 F 0.1632(13) 0.4568(11) 0.0738(6) 0.070(3) Uani 0.69(2) 1 d D U P A 1
F1' F 0.2785(13) 0.460(3) 0.182(2) 0.066(7) Uani 0.31(2) 1 d D U P A 2
F2' F 0.105(3) 0.407(2) 0.0678(12) 0.081(6) Uani 0.31(2) 1 d D U P A 2
F3' F 0.119(3) 0.3524(17) 0.188(2) 0.075(5) Uani 0.31(2) 1 d D U P A 2
C23 C -0.1405(4) 0.6617(4) 0.1932(3) 0.0308(11) Uani 1 1 d . . . . .
F4 F -0.2359(2) 0.5747(2) 0.1318(2) 0.0589(9) Uani 1 1 d . . . . .
F5 F -0.1060(2) 0.7156(2) 0.1345(2) 0.0475(7) Uani 1 1 d . . . . .
F6 F -0.1877(2) 0.7255(2) 0.2598(2) 0.0409(7) Uani 1 1 d . . . . .
C24 C 0.3087(4) 0.6877(3) 0.5656(3) 0.0240(10) Uani 1 1 d . . . . .
C25 C 0.4300(4) 0.7567(4) 0.6187(3) 0.0279(10) Uani 1 1 d . . . . .
H25 H 0.447725 0.830592 0.627193 0.034 Uiso 1 1 calc R U . . .
C26 C 0.5259(4) 0.7208(4) 0.6598(3) 0.0299(11) Uani 1 1 d . . . . .
C27 C 0.5042(4) 0.6137(4) 0.6485(3) 0.0320(11) Uani 1 1 d . . . . .
H27 H 0.568930 0.589244 0.677208 0.038 Uiso 1 1 calc R U . . .
C28 C 0.3859(4) 0.5432(3) 0.5942(3) 0.0276(10) Uani 1 1 d . . . . .
C29 C 0.2905(4) 0.5796(3) 0.5542(3) 0.0280(10) Uani 1 1 d . . . . .
H29 H 0.209996 0.529304 0.517818 0.034 Uiso 1 1 calc R U . . .
C30 C 0.6527(4) 0.7998(4) 0.7178(4) 0.0405(12) Uani 1 1 d D U . . .
F7 F 0.6886(4) 0.8676(5) 0.6753(5) 0.084(2) Uani 0.837(9) 1 d D U P B 1
F8 F 0.6574(5) 0.8538(6) 0.8129(4) 0.094(2) Uani 0.837(9) 1 d D U P B 1
F9 F 0.7426(4) 0.7514(3) 0.7240(5) 0.0734(17) Uani 0.837(9) 1 d D U P B 1
F7' F 0.7444(19) 0.788(2) 0.6774(19) 0.073(5) Uani 0.163(9) 1 d D U P B 2
F8' F 0.662(2) 0.9056(13) 0.744(3) 0.069(5) Uani 0.163(9) 1 d D U P B 2
F9' F 0.702(2) 0.800(2) 0.8095(16) 0.066(5) Uani 0.163(9) 1 d D U P B 2
C31 C 0.3586(5) 0.4285(4) 0.5848(4) 0.0401(12) Uani 1 1 d . . . . .
F10 F 0.3077(4) 0.4108(3) 0.6567(3) 0.0903(13) Uani 1 1 d . . . . .
F11 F 0.4591(3) 0.3931(2) 0.5916(3) 0.0713(10) Uani 1 1 d . . . . .
F12 F 0.2790(3) 0.3607(2) 0.4959(3) 0.0727(10) Uani 1 1 d . . . . .
C32 C 0.3377(4) 0.7068(3) 1.0168(3) 0.0275(10) Uani 1 1 d . . . . .
C33 C 0.3076(4) 0.7354(4) 1.1099(4) 0.0375(12) Uani 1 1 d . . . . .
C34 C 0.3813(5) 0.7149(4) 1.1871(4) 0.0534(15) Uani 1 1 d . . . . .
H34 H 0.365633 0.732469 1.252846 0.064 Uiso 1 1 calc R U . . .
C35 C 0.4762(5) 0.6694(4) 1.1685(5) 0.0575(16) Uani 1 1 d . . . . .
H35 H 0.525075 0.655979 1.221814 0.069 Uiso 1 1 calc R U . . .
C36 C 0.5016(5) 0.6434(4) 1.0761(5) 0.0537(15) Uani 1 1 d . . . . .
H36 H 0.567804 0.612076 1.065967 0.064 Uiso 1 1 calc R U . . .
C37 C 0.4340(4) 0.6610(4) 0.9967(4) 0.0360(12) Uani 1 1 d . . . . .
C38 C 0.2043(5) 0.7872(5) 1.1271(5) 0.0660(17) Uani 1 1 d . . . . .
H38A H 0.230717 0.861097 1.129095 0.099 Uiso 1 1 calc R U . . .
H38B H 0.187177 0.788768 1.192398 0.099 Uiso 1 1 calc R U . . .
H38C H 0.127861 0.745473 1.070983 0.099 Uiso 1 1 calc R U . . .
C39 C 0.4628(5) 0.6333(4) 0.8941(4) 0.0596(16) Uani 1 1 d . . . . .
H39A H 0.489998 0.699313 0.880724 0.089 Uiso 1 1 calc R U . . .
H39B H 0.387076 0.583911 0.840364 0.089 Uiso 1 1 calc R U . . .
H39C H 0.529971 0.598506 0.894494 0.089 Uiso 1 1 calc R U . . .

loop_
_atom_site_aniso_label
_atom_site_aniso_U_11
_atom_site_aniso_U_22
_atom_site_aniso_U_33
_atom_site_aniso_U_23
_atom_site_aniso_U_13
_atom_site_aniso_U_12
Au1 0.03386(11) 0.02694(10) 0.02441(11) 0.01195(8) 0.00373(7) 0.00540(7)
P1 0.0362(7) 0.0224(6) 0.0267(7) 0.0077(5) 0.0072(5) 0.0063(5)
N1 0.037(2) 0.041(3) 0.029(2) 0.018(2) 0.0006(19) 0.0032(19)
B1 0.029(3) 0.022(3) 0.021(3) 0.007(2) 0.002(2) 0.004(2)
C1 0.044(3) 0.029(3) 0.036(3) 0.012(2) 0.004(2) -0.001(2)
C2 0.027(2) 0.027(2) 0.012(2) 0.0001(19) -0.0034(18) 0.0010(19)
C3 0.036(3) 0.028(3) 0.024(3) 0.001(2) 0.007(2) -0.005(2)
C4 0.021(2) 0.025(2) 0.018(2) 0.007(2) -0.0010(18) 0.0050(18)
C5 0.028(2) 0.026(2) 0.025(3) 0.012(2) 0.0024(19) 0.0067(19)
C6 0.051(3) 0.030(3) 0.040(3) 0.015(2) 0.016(3) 0.013(2)
C7 0.047(3) 0.030(3) 0.045(3) 0.020(3) 0.008(3) 0.005(2)
C8 0.043(3) 0.041(3) 0.035(3) 0.022(3) 0.010(2) 0.004(2)
C9 0.037(3) 0.034(3) 0.028(3) 0.012(2) 0.007(2) 0.011(2)
C10 0.049(3) 0.033(3) 0.062(4) 0.019(3) 0.025(3) 0.019(2)
C11 0.064(4) 0.109(6) 0.091(5) 0.056(5) 0.026(4) 0.060(4)
C12 0.058(4) 0.085(5) 0.073(5) 0.028(4) 0.035(3) 0.032(3)
C13 0.053(3) 0.026(3) 0.030(3) 0.004(2) 0.005(2) -0.003(2)
C14 0.041(3) 0.053(4) 0.045(4) 0.006(3) -0.006(3) -0.002(3)
C15 0.072(4) 0.054(4) 0.031(3) -0.004(3) 0.000(3) -0.009(3)
C16 0.026(2) 0.025(2) 0.023(3) 0.011(2) 0.0049(19) 0.0057(19)
C17 0.024(2) 0.028(2) 0.024(3) 0.010(2) 0.0043(19) 0.0105(19)
C18 0.034(3) 0.027(3) 0.027(3) 0.011(2) 0.009(2) 0.013(2)
C19 0.033(3) 0.027(3) 0.019(3) 0.006(2) 0.002(2) 0.003(2)
C20 0.023(2) 0.023(2) 0.022(3) 0.007(2) 0.0019(19) 0.0051(18)
C21 0.027(2) 0.021(2) 0.026(3) 0.006(2) 0.007(2) 0.0082(19)
C22 0.050(4) 0.052(4) 0.031(3) 0.008(3) 0.005(3) 0.026(3)
F1 0.060(4) 0.087(5) 0.038(5) 0.014(4) 0.010(3) 0.055(4)
F2 0.086(6) 0.035(4) 0.125(10) -0.015(5) 0.044(6) 0.012(3)
F3 0.106(7) 0.087(7) 0.033(4) 0.016(4) 0.030(4) 0.062(5)
F1' 0.063(8) 0.073(9) 0.063(12) 0.012(9) 0.045(7) 0.021(7)
F2' 0.107(12) 0.084(11) 0.045(8) -0.001(8) 0.003(8) 0.065(8)
F3' 0.115(11) 0.034(7) 0.083(11) 0.009(8) 0.049(9) 0.038(7)
C23 0.036(3) 0.029(3) 0.024(3) 0.010(2) 0.002(2) 0.006(2)
F4 0.0360(16) 0.0423(18) 0.069(2) 0.0060(16) -0.0218(15) 0.0049(14)
F5 0.0587(18) 0.063(2) 0.0433(18) 0.0357(16) 0.0189(14) 0.0336(15)
F6 0.0438(16) 0.0562(18) 0.0376(17) 0.0222(15) 0.0179(13) 0.0309(14)
C24 0.028(2) 0.028(2) 0.014(2) 0.006(2) 0.0058(18) 0.0082(19)
C25 0.033(3) 0.030(3) 0.019(2) 0.009(2) 0.004(2) 0.007(2)
C26 0.026(2) 0.040(3) 0.027(3) 0.015(2) 0.007(2) 0.010(2)
C27 0.037(3) 0.042(3) 0.027(3) 0.019(2) 0.010(2) 0.021(2)
C28 0.036(3) 0.028(3) 0.020(3) 0.010(2) 0.009(2) 0.011(2)
C29 0.031(2) 0.030(3) 0.019(2) 0.007(2) 0.0040(19) 0.005(2)
C30 0.029(3) 0.050(3) 0.043(3) 0.023(3) 0.003(2) 0.011(2)
F7 0.045(3) 0.097(4) 0.104(4) 0.078(4) -0.019(3) -0.025(2)
F8 0.047(3) 0.122(5) 0.045(3) -0.024(3) 0.003(2) -0.014(3)
F9 0.030(2) 0.065(3) 0.112(4) 0.031(3) -0.008(2) 0.0138(19)
F7' 0.042(8) 0.088(9) 0.068(9) 0.014(8) 0.018(7) 0.000(8)
F8' 0.038(8) 0.056(7) 0.085(11) 0.018(8) -0.023(9) 0.004(7)
F9' 0.051(9) 0.078(9) 0.049(7) 0.028(7) -0.010(7) -0.006(8)
C31 0.051(3) 0.035(3) 0.039(3) 0.015(3) 0.014(3) 0.017(3)
F10 0.162(4) 0.055(2) 0.102(3) 0.053(2) 0.094(3) 0.041(2)
F11 0.074(2) 0.055(2) 0.105(3) 0.043(2) 0.023(2) 0.0399(18)
F12 0.089(2) 0.0325(18) 0.073(3) 0.0100(18) -0.010(2) 0.0132(17)
C32 0.030(2) 0.030(3) 0.022(3) 0.014(2) 0.004(2) 0.003(2)
C33 0.037(3) 0.044(3) 0.033(3) 0.018(2) 0.012(2) 0.006(2)
C34 0.068(4) 0.059(4) 0.027(3) 0.024(3) 0.008(3) -0.001(3)
C35 0.053(4) 0.048(4) 0.062(4) 0.031(3) -0.014(3) 0.005(3)
C36 0.046(3) 0.044(3) 0.071(5) 0.025(3) 0.009(3) 0.013(3)
C37 0.034(3) 0.030(3) 0.042(3) 0.015(2) 0.008(2) 0.005(2)
C38 0.058(4) 0.081(5) 0.071(5) 0.029(4) 0.037(3) 0.027(3)
C39 0.066(4) 0.047(4) 0.059(4) 0.007(3) 0.031(3) 0.010(3)

loop_
_atom_type_symbol
_atom_type_description
_atom_type_scat_dispersion_real
_atom_type_scat_dispersion_imag
_atom_type_scat_source
C C 0.0033 0.0016 'International Tables Vol C Tables 4.2.6.8 and 6.1.1.4'
H H 0.0000 0.0000 'International Tables Vol C Tables 4.2.6.8 and 6.1.1.4'
B B 0.0013 0.0007 'International Tables Vol C Tables 4.2.6.8 and 6.1.1.4'
N N 0.0061 0.0033 'International Tables Vol C Tables 4.2.6.8 and 6.1.1.4'
F F 0.0171 0.0103 'International Tables Vol C Tables 4.2.6.8 and 6.1.1.4'
P P 0.1023 0.0942 'International Tables Vol C Tables 4.2.6.8 and 6.1.1.4'
Au Au -2.0133 8.8022 'International Tables Vol C Tables 4.2.6.8 and 6.1.1.4'

loop_
_geom_angle_atom_site_label_1
_geom_angle_atom_site_label_2
_geom_angle_atom_site_label_3
_geom_angle
_geom_angle_site_symmetry_1
_geom_angle_site_symmetry_3
_geom_angle_publ_flag
C1 Au1 C2 142.76(17) . . ?
C1 Au1 C3 109.46(18) . . ?
C2 Au1 C3 35.39(15) . . ?
C1 Au1 P1 126.62(13) . . ?
C2 Au1 P1 89.47(11) . . ?
C3 Au1 P1 123.91(12) . . ?
C5 P1 C13 104.0(2) . . ?
C5 P1 C10 106.5(2) . . ?
C13 P1 C10 105.9(2) . . ?
C5 P1 Au1 113.65(14) . . ?
C13 P1 Au1 112.89(16) . . ?
C10 P1 Au1 113.20(16) . . ?
C1 N1 C32 174.8(5) . . ?
C24 B1 C2 111.7(3) . . ?
C24 B1 C16 111.5(3) . . ?
C2 B1 C16 103.7(3) . . ?
C24 B1 C4 110.1(3) . . ?
C2 B1 C4 112.9(3) . . ?
C16 B1 C4 106.8(3) . . ?
N1 C1 Au1 171.1(4) . . ?
C3 C2 B1 129.0(4) . . ?
C3 C2 Au1 72.4(2) . . ?
B1 C2 Au1 105.7(2) . . ?
C3 C2 H2 113.4 . . ?
B1 C2 H2 113.4 . . ?
Au1 C2 H2 113.4 . . ?
C2 C3 Au1 72.2(2) . . ?
C2 C3 H3A 116.3 . . ?
Au1 C3 H3A 116.3 . . ?
C2 C3 H3B 116.3 . . ?
Au1 C3 H3B 116.3 . . ?
H3A C3 H3B 113.3 . . ?
C5 C4 C9 114.1(4) . . ?
C5 C4 B1 129.5(4) . . ?
C9 C4 B1 116.4(4) . . ?
C4 C5 C6 120.7(4) . . ?
C4 C5 P1 123.8(3) . . ?
C6 C5 P1 115.4(3) . . ?
C7 C6 C5 122.2(5) . . ?
C7 C6 H6 118.9 . . ?
C5 C6 H6 118.9 . . ?
C6 C7 C8 118.6(4) . . ?
C6 C7 H7 120.7 . . ?
C8 C7 H7 120.7 . . ?
C7 C8 C9 119.6(5) . . ?
C7 C8 H8 120.2 . . ?
C9 C8 H8 120.2 . . ?
C8 C9 C4 124.6(4) . . ?
C8 C9 H9 117.7 . . ?
C4 C9 H9 117.7 . . ?
C11 C10 C12 110.0(5) . . ?
C11 C10 P1 112.2(4) . . ?
C12 C10 P1 111.0(4) . . ?
C11 C10 H10 107.8 . . ?
C12 C10 H10 107.8 . . ?
P1 C10 H10 107.8 . . ?
C10 C11 H11A 109.5 . . ?
C10 C11 H11B 109.5 . . ?
H11A C11 H11B 109.5 . . ?
C10 C11 H11C 109.5 . . ?
H11A C11 H11C 109.5 . . ?
H11B C11 H11C 109.5 . . ?
C10 C12 H12A 109.5 . . ?
C10 C12 H12B 109.5 . . ?
H12A C12 H12B 109.5 . . ?
C10 C12 H12C 109.5 . . ?
H12A C12 H12C 109.5 . . ?
H12B C12 H12C 109.5 . . ?
C14 C13 C15 110.5(4) . . ?
C14 C13 P1 109.3(3) . . ?
C15 C13 P1 112.0(3) . . ?
C14 C13 H13 108.3 . . ?
C15 C13 H13 108.3 . . ?
P1 C13 H13 108.3 . . ?
C13 C14 H14A 109.5 . . ?
C13 C14 H14B 109.5 . . ?
H14A C14 H14B 109.5 . . ?
C13 C14 H14C 109.5 . . ?
H14A C14 H14C 109.5 . . ?
H14B C14 H14C 109.5 . . ?
C13 C15 H15A 109.5 . . ?
C13 C15 H15B 109.5 . . ?
H15A C15 H15B 109.5 . . ?
C13 C15 H15C 109.5 . . ?
H15A C15 H15C 109.5 . . ?
H15B C15 H15C 109.5 . . ?
C17 C16 C21 115.3(4) . . ?
C17 C16 B1 125.8(4) . . ?
C21 C16 B1 118.9(4) . . ?
C18 C17 C16 122.6(4) . . ?
C18 C17 H17 118.7 . . ?
C16 C17 H17 118.7 . . ?
C19 C18 C17 120.5(4) . . ?
C19 C18 C22 119.2(4) . . ?
C17 C18 C22 120.3(4) . . ?
C18 C19 C20 118.3(4) . . ?
C18 C19 H19 120.8 . . ?
C20 C19 H19 120.8 . . ?
C21 C20 C19 120.7(4) . . ?
C21 C20 C23 121.7(4) . . ?
C19 C20 C23 117.5(4) . . ?
C20 C21 C16 122.6(4) . . ?
C20 C21 H21 118.7 . . ?
C16 C21 H21 118.7 . . ?
F2' C22 F1' 109.7(15) . . ?
F2 C22 F1 109.7(9) . . ?
F2 C22 F3 105.6(7) . . ?
F1 C22 F3 102.6(7) . . ?
F2' C22 F3' 101.1(12) . . ?
F1' C22 F3' 102.0(18) . . ?
F2' C22 C18 115.6(9) . . ?
F2 C22 C18 115.3(7) . . ?
F1' C22 C18 118.1(16) . . ?
F1 C22 C18 112.5(7) . . ?
F3 C22 C18 110.0(5) . . ?
F3' C22 C18 107.8(11) . . ?
F4 C23 F5 106.3(4) . . ?
F4 C23 F6 107.1(4) . . ?
F5 C23 F6 105.7(3) . . ?
F4 C23 C20 112.1(4) . . ?
F5 C23 C20 112.1(4) . . ?
F6 C23 C20 113.1(4) . . ?
C25 C24 C29 115.6(4) . . ?
C25 C24 B1 122.8(4) . . ?
C29 C24 B1 121.6(4) . . ?
C26 C25 C24 122.2(4) . . ?
C26 C25 H25 118.9 . . ?
C24 C25 H25 118.9 . . ?
C27 C26 C25 120.7(4) . . ?
C27 C26 C30 120.0(4) . . ?
C25 C26 C30 119.3(4) . . ?
C28 C27 C26 118.2(4) . . ?
C28 C27 H27 120.9 . . ?
C26 C27 H27 120.9 . . ?
C27 C28 C29 120.8(4) . . ?
C27 C28 C31 119.2(4) . . ?
C29 C28 C31 119.8(4) . . ?
C28 C29 C24 122.4(4) . . ?
C28 C29 H29 118.8 . . ?
C24 C29 H29 118.8 . . ?
F7 C30 F8 108.7(5) . . ?
F7' C30 F9' 99.1(15) . . ?
F7 C30 F9 105.3(5) . . ?
F8 C30 F9 104.9(5) . . ?
F7' C30 F8' 104.5(16) . . ?
F9' C30 F8' 99.6(15) . . ?
F7' C30 C26 117.0(11) . . ?
F7 C30 C26 113.0(4) . . ?
F8 C30 C26 112.2(4) . . ?
F9' C30 C26 116.3(11) . . ?
F9 C30 C26 112.2(4) . . ?
F8' C30 C26 117.4(9) . . ?
F10 C31 F12 106.0(4) . . ?
F10 C31 F11 105.4(4) . . ?
F12 C31 F11 105.0(4) . . ?
F10 C31 C28 112.6(4) . . ?
F12 C31 C28 112.8(4) . . ?
F11 C31 C28 114.3(4) . . ?
C33 C32 C37 124.9(4) . . ?
C33 C32 N1 118.3(4) . . ?
C37 C32 N1 116.7(4) . . ?
C32 C33 C34 115.4(5) . . ?
C32 C33 C38 122.1(4) . . ?
C34 C33 C38 122.5(5) . . ?
C35 C34 C33 120.5(5) . . ?
C35 C34 H34 119.7 . . ?
C33 C34 H34 119.7 . . ?
C36 C35 C34 121.5(5) . . ?
C36 C35 H35 119.2 . . ?
C34 C35 H35 119.2 . . ?
C35 C36 C37 121.6(5) . . ?
C35 C36 H36 119.2 . . ?
C37 C36 H36 119.2 . . ?
C36 C37 C32 116.1(5) . . ?
C36 C37 C39 121.7(5) . . ?
C32 C37 C39 122.2(4) . . ?
C33 C38 H38A 109.5 . . ?
C33 C38 H38B 109.5 . . ?
H38A C38 H38B 109.5 . . ?
C33 C38 H38C 109.5 . . ?
H38A C38 H38C 109.5 . . ?
H38B C38 H38C 109.5 . . ?
C37 C39 H39A 109.5 . . ?
C37 C39 H39B 109.5 . . ?
H39A C39 H39B 109.5 . . ?
C37 C39 H39C 109.5 . . ?
H39A C39 H39C 109.5 . . ?
H39B C39 H39C 109.5 . . ?

loop_
_geom_bond_atom_site_label_1
_geom_bond_atom_site_label_2
_geom_bond_distance
_geom_bond_site_symmetry_2
_geom_bond_publ_flag
Au1 C1 2.014(5) . ?
Au1 C2 2.275(4) . ?
Au1 C3 2.276(4) . ?
Au1 P1 2.3293(11) . ?
P1 C5 1.821(4) . ?
P1 C13 1.849(5) . ?
P1 C10 1.856(5) . ?
N1 C1 1.152(5) . ?
N1 C32 1.399(5) . ?
B1 C24 1.640(6) . ?
B1 C2 1.640(6) . ?
B1 C16 1.657(6) . ?
B1 C4 1.665(6) . ?
C2 C3 1.383(6) . ?
C2 H2 1.0000 . ?
C3 H3A 0.9900 . ?
C3 H3B 0.9900 . ?
C4 C5 1.409(6) . ?
C4 C9 1.416(6) . ?
C5 C6 1.410(6) . ?
C6 C7 1.371(6) . ?
C6 H6 0.9500 . ?
C7 C8 1.372(7) . ?
C7 H7 0.9500 . ?
C8 C9 1.379(6) . ?
C8 H8 0.9500 . ?
C9 H9 0.9500 . ?
C10 C11 1.517(7) . ?
C10 C12 1.522(7) . ?
C10 H10 1.0000 . ?
C11 H11A 0.9800 . ?
C11 H11B 0.9800 . ?
C11 H11C 0.9800 . ?
C12 H12A 0.9800 . ?
C12 H12B 0.9800 . ?
C12 H12C 0.9800 . ?
C13 C14 1.523(7) . ?
C13 C15 1.533(7) . ?
C13 H13 1.0000 . ?
C14 H14A 0.9800 . ?
C14 H14B 0.9800 . ?
C14 H14C 0.9800 . ?
C15 H15A 0.9800 . ?
C15 H15B 0.9800 . ?
C15 H15C 0.9800 . ?
C16 C17 1.393(6) . ?
C16 C21 1.412(5) . ?
C17 C18 1.393(6) . ?
C17 H17 0.9500 . ?
C18 C19 1.384(6) . ?
C18 C22 1.487(6) . ?
C19 C20 1.389(6) . ?
C19 H19 0.9500 . ?
C20 C21 1.375(6) . ?
C20 C23 1.498(6) . ?
C21 H21 0.9500 . ?
C22 F2' 1.290(15) . ?
C22 F2 1.294(10) . ?
C22 F1' 1.303(15) . ?
C22 F1 1.316(8) . ?
C22 F3 1.381(10) . ?
C22 F3' 1.396(17) . ?
C23 F4 1.336(5) . ?
C23 F5 1.338(5) . ?
C23 F6 1.342(5) . ?
C24 C25 1.398(6) . ?
C24 C29 1.400(6) . ?
C25 C26 1.397(6) . ?
C25 H25 0.9500 . ?
C26 C27 1.383(6) . ?
C26 C30 1.496(6) . ?
C27 C28 1.382(6) . ?
C27 H27 0.9500 . ?
C28 C29 1.391(6) . ?
C28 C31 1.490(6) . ?
C29 H29 0.9500 . ?
C30 F7' 1.289(15) . ?
C30 F7 1.296(6) . ?
C30 F8 1.306(6) . ?
C30 F9' 1.330(15) . ?
C30 F9 1.333(6) . ?
C30 F8' 1.350(15) . ?
C31 F10 1.324(5) . ?
C31 F12 1.326(6) . ?
C31 F11 1.328(5) . ?
C32 C33 1.386(6) . ?
C32 C37 1.396(6) . ?
C33 C34 1.401(7) . ?
C33 C38 1.508(7) . ?
C34 C35 1.376(8) . ?
C34 H34 0.9500 . ?
C35 C36 1.352(8) . ?
C35 H35 0.9500 . ?
C36 C37 1.370(7) . ?
C36 H36 0.9500 . ?
C37 C39 1.503(7) . ?
C38 H38A 0.9800 . ?
C38 H38B 0.9800 . ?
C38 H38C 0.9800 . ?
C39 H39A 0.9800 . ?
C39 H39B 0.9800 . ?
C39 H39C 0.9800 . ?
